data_1555473
loop_
_publ_author_name
'Hong, Jung-Ho'
'Atta, Ananta Kumar'
'Jung, Kwang-Bok'
'Kim, Seul-Bi'
'Heo, Jungseok'
'Cho, Dong-Gyu'

_publ_section_title
;
 Conformationally Locked Tolans, \b-Sheet Structures, and Photophysical
 Properties.
;
_journal_issue 24
_journal_name_full 'Organic letters'
_journal_page_first 6222
_journal_page_last 6225
_journal_paper_doi 10.1021/acs.orglett.5b03205
_journal_volume 17
_journal_year 2015
_chemical_formula_sum 'C21 H19 N O5'
_chemical_formula_weight 365.37
_space_group_IT_number 14
_space_group_name_Hall '-P 2ybc'
_space_group_name_H-M_alt 'P 1 21/c 1'
_symmetry_cell_setting monoclinic
_symmetry_space_group_name_H-M 'P 1 21/c 1'
_atom_sites_solution_hydrogens geom
_atom_sites_solution_primary direct
_atom_sites_solution_secondary difmap
_audit_creation_method SHELXL-97
_cell_angle_alpha 90.00
_cell_angle_beta 106.094(2)
_cell_angle_gamma 90.00
_cell_formula_units_Z 4
_cell_length_a 9.3725(10)
_cell_length_b 21.712(2)
_cell_length_c 9.3146(10)
_cell_measurement_temperature 296(2)
_cell_volume 1821.2(3)
_computing_cell_refinement 'SAINT (Bruker, 2002)'
_computing_data_collection 'SMART (Bruker, 2002)'
_computing_data_reduction SAINT
_computing_molecular_graphics 'Ortep-3 for Windows (Farrugia, 1997)'
_computing_publication_material 'Bruker SHELXTL'
_computing_structure_refinement 'SHELXL97 (Sheldrick, 2008)'
_computing_structure_solution 'SHELXS97 (Sheldrick, 2008)'
_diffrn_ambient_temperature 296(2)
_diffrn_measured_fraction_theta_full 0.998
_diffrn_measured_fraction_theta_max 0.998
_diffrn_measurement_device_type 'CCD area detector'
_diffrn_measurement_method 'phi and omega scans'
_diffrn_radiation_monochromator graphite
_diffrn_radiation_source 'fine-focus sealed tube'
_diffrn_radiation_type MoK\a
_diffrn_radiation_wavelength 0.71073
_diffrn_reflns_av_R_equivalents 0.1127
_diffrn_reflns_av_sigmaI/netI 0.0952
_diffrn_reflns_limit_h_max 12
_diffrn_reflns_limit_h_min -12
_diffrn_reflns_limit_k_max 28
_diffrn_reflns_limit_k_min -28
_diffrn_reflns_limit_l_max 12
_diffrn_reflns_limit_l_min -12
_diffrn_reflns_number 27136
_diffrn_reflns_theta_full 28.33
_diffrn_reflns_theta_max 28.33
_diffrn_reflns_theta_min 2.26
_exptl_absorpt_coefficient_mu 0.096
_exptl_absorpt_correction_T_max 1.0
_exptl_absorpt_correction_T_min 0.438
_exptl_absorpt_correction_type multi-scan
_exptl_absorpt_process_details 'SADABS (Bruker, 2002)'
_exptl_crystal_colour colourless
_exptl_crystal_density_diffrn 1.333
_exptl_crystal_density_method 'not measured'
_exptl_crystal_description needle
_exptl_crystal_F_000 768
_exptl_crystal_size_max 0.270
_exptl_crystal_size_mid 0.140
_exptl_crystal_size_min 0.040
_refine_diff_density_max 0.281
_refine_diff_density_min -0.182
_refine_diff_density_rms 0.053
_refine_ls_extinction_coef 0.0050(15)
_refine_ls_extinction_expression Fc^*^=kFc[1+0.001xFc^2^\l^3^/sin(2\q)]^-1/4^
_refine_ls_extinction_method SHELXL
_refine_ls_goodness_of_fit_ref 0.965
_refine_ls_hydrogen_treatment mixed
_refine_ls_matrix_type full
_refine_ls_number_parameters 251
_refine_ls_number_reflns 4531
_refine_ls_number_restraints 0
_refine_ls_restrained_S_all 0.965
_refine_ls_R_factor_all 0.1887
_refine_ls_R_factor_gt 0.0621
_refine_ls_shift/su_max 0.012
_refine_ls_shift/su_mean 0.001
_refine_ls_structure_factor_coef Fsqd
_refine_ls_weighting_details 'calc w=1/[\s^2^(Fo^2^)+(0.0868P)^2^+0.0000P] where P=(Fo^2^+2Fc^2^)/3'
_refine_ls_weighting_scheme calc
_refine_ls_wR_factor_gt 0.1486
_refine_ls_wR_factor_ref 0.2009
_reflns_number_gt 1741
_reflns_number_total 4531
_reflns_threshold_expression >2sigma(I)
_cod_data_source_file ol5b03205_si_002.cif
_cod_data_source_block cnu1018
_cod_depositor_comments
;
The following automatic conversions were performed:

data item '_symmetry_cell_setting' value 'Monoclinic' was changed to
'monoclinic' in accordance with the
/home/saulius/struct/COD-crude-data/automatic-downloads/DataCite-retrospective/ACS/depositions/lib/dictionaries/cif_core.dic
dictionary named 'cif_core.dic' version 2.4.2 last updated on
2011-04-26.

Automatic conversion script
Id: cif_fix_values 6909 2019-04-08 15:41:33Z antanas 
;
_cod_original_sg_symbol_H-M P2(1)/c
_cod_database_code 1555473

loop_
_symmetry_equiv_pos_as_xyz
'x, y, z'
'-x, y+1/2, -z+1/2'
'-x, -y, -z'
'x, -y-1/2, z-1/2'

loop_
_atom_site_label
_atom_site_type_symbol
_atom_site_fract_x
_atom_site_fract_y
_atom_site_fract_z
_atom_site_U_iso_or_equiv
_atom_site_adp_type
_atom_site_occupancy
_atom_site_symmetry_multiplicity
_atom_site_calc_flag
_atom_site_refinement_flags
N1 N 0.8352(3) 0.68677(12) 0.2260(3) 0.0584(7) Uani 1 1 d .
H1N H 0.811(2) 0.7375(10) 0.245(2) 0.019(5) Uiso 1 1 d .
O1 O 0.4999(2) 0.59867(9) 0.4757(2) 0.0588(6) Uani 1 1 d .
O2 O 0.2901(2) 0.74974(9) 0.4180(2) 0.0508(5) Uani 1 1 d .
O3 O 0.7589(3) 0.83210(12) 0.2938(3) 0.0849(8) Uani 1 1 d .
O4 O 0.7508(3) 0.93145(11) 0.3507(3) 0.0850(8) Uani 1 1 d .
O5 O 1.0144(3) 0.64709(14) 0.1319(3) 0.0946(9) Uani 1 1 d .
C1 C 0.3639(3) 0.80528(14) 0.4321(3) 0.0488(8) Uani 1 1 d .
C2 C 0.2948(4) 0.85760(16) 0.4657(4) 0.0619(9) Uani 1 1 d .
H2 H 0.2054 0.8544 0.4901 0.074 Uiso 1 1 calc R
C3 C 0.3593(4) 0.91397(15) 0.4627(4) 0.0691(10) Uani 1 1 d .
H3 H 0.3141 0.9490 0.4873 0.083 Uiso 1 1 calc R
C4 C 0.4891(4) 0.91950(14) 0.4242(4) 0.0655(10) Uani 1 1 d .
H4 H 0.5296 0.9584 0.4202 0.079 Uiso 1 1 calc R
C5 C 0.5622(3) 0.86755(13) 0.3906(3) 0.0516(8) Uani 1 1 d .
C6 C 0.4995(3) 0.80919(13) 0.3991(3) 0.0436(7) Uani 1 1 d .
C7 C 0.5674(3) 0.75259(14) 0.3740(3) 0.0450(7) Uani 1 1 d .
C8 C 0.6104(3) 0.70208(14) 0.3601(3) 0.0470(7) Uani 1 1 d .
C9 C 0.6657(3) 0.64134(13) 0.3446(3) 0.0471(7) Uani 1 1 d .
C10 C 0.6057(4) 0.59082(14) 0.3997(3) 0.0534(8) Uani 1 1 d .
C11 C 0.6599(4) 0.53253(15) 0.3898(4) 0.0710(10) Uani 1 1 d .
H11 H 0.6189 0.4986 0.4245 0.085 Uiso 1 1 calc R
C12 C 0.7757(4) 0.52546(16) 0.3276(5) 0.0800(11) Uani 1 1 d .
H12 H 0.8142 0.4862 0.3234 0.096 Uiso 1 1 calc R
C13 C 0.8373(4) 0.57446(16) 0.2709(4) 0.0691(10) Uani 1 1 d .
H13 H 0.9149 0.5682 0.2283 0.083 Uiso 1 1 calc R
C14 C 0.7808(3) 0.63332(14) 0.2787(3) 0.0523(8) Uani 1 1 d .
C15 C 0.6965(4) 0.87312(15) 0.3424(4) 0.0578(9) Uani 1 1 d .
C16 C 0.8833(5) 0.9391(2) 0.3032(6) 0.1168(17) Uani 1 1 d .
H16A H 0.9662 0.9215 0.3765 0.175 Uiso 1 1 calc R
H16B H 0.9010 0.9822 0.2925 0.175 Uiso 1 1 calc R
H16C H 0.8711 0.9187 0.2091 0.175 Uiso 1 1 calc R
C17 C 0.3367(3) 0.70852(13) 0.5439(3) 0.0517(8) Uani 1 1 d .
H17A H 0.2988 0.7225 0.6252 0.062 Uiso 1 1 calc R
H17B H 0.4443 0.7072 0.5791 0.062 Uiso 1 1 calc R
C18 C 0.2763(3) 0.64568(14) 0.4927(4) 0.0573(9) Uani 1 1 d .
H18A H 0.1711 0.6492 0.4423 0.069 Uiso 1 1 calc R
H18B H 0.2869 0.6195 0.5794 0.069 Uiso 1 1 calc R
C19 C 0.3529(4) 0.61547(14) 0.3885(4) 0.0579(9) Uani 1 1 d .
H19A H 0.2984 0.5792 0.3432 0.069 Uiso 1 1 calc R
H19B H 0.3583 0.6438 0.3096 0.069 Uiso 1 1 calc R
C20 C 0.9432(4) 0.68997(17) 0.1546(4) 0.0596(9) Uani 1 1 d .
C21 C 0.9763(4) 0.75444(18) 0.1153(4) 0.0820(12) Uani 1 1 d .
H21A H 1.0506 0.7722 0.1973 0.123 Uiso 1 1 calc R
H21B H 0.8874 0.7788 0.0953 0.123 Uiso 1 1 calc R
H21C H 1.0121 0.7536 0.0282 0.123 Uiso 1 1 calc R

loop_
_atom_site_aniso_label
_atom_site_aniso_U_11
_atom_site_aniso_U_22
_atom_site_aniso_U_33
_atom_site_aniso_U_23
_atom_site_aniso_U_13
_atom_site_aniso_U_12
N1 0.0550(17) 0.0594(18) 0.0662(18) -0.0021(14) 0.0259(14) 0.0004(14)
O1 0.0631(14) 0.0521(13) 0.0651(15) 0.0111(11) 0.0242(12) 0.0050(10)
O2 0.0513(12) 0.0505(13) 0.0456(12) 0.0074(10) 0.0050(10) -0.0028(10)
O3 0.0792(18) 0.0722(18) 0.113(2) 0.0046(16) 0.0429(17) -0.0019(14)
O4 0.0688(16) 0.0737(17) 0.113(2) 0.0135(15) 0.0263(15) -0.0170(13)
O5 0.0838(19) 0.109(2) 0.103(2) -0.0021(17) 0.0464(17) 0.0095(16)
C1 0.0511(19) 0.0502(19) 0.0408(17) 0.0000(14) 0.0056(15) 0.0024(15)
C2 0.059(2) 0.064(2) 0.066(2) -0.0037(18) 0.0233(18) 0.0091(17)
C3 0.076(2) 0.047(2) 0.090(3) -0.0115(18) 0.032(2) 0.0075(18)
C4 0.075(2) 0.0430(19) 0.077(3) -0.0038(17) 0.018(2) 0.0037(17)
C5 0.0539(19) 0.0445(18) 0.0521(19) -0.0003(15) 0.0075(16) 0.0025(15)
C6 0.0434(17) 0.0417(18) 0.0427(17) 0.0001(13) 0.0069(14) 0.0022(13)
C7 0.0440(16) 0.0454(18) 0.0455(18) 0.0041(14) 0.0124(14) -0.0008(14)
C8 0.0458(17) 0.0473(19) 0.0490(19) 0.0060(15) 0.0147(15) -0.0027(15)
C9 0.0473(17) 0.0420(17) 0.0518(18) -0.0022(14) 0.0131(15) 0.0054(14)
C10 0.060(2) 0.0449(19) 0.057(2) -0.0013(15) 0.0187(17) -0.0013(15)
C11 0.093(3) 0.0381(19) 0.090(3) 0.0030(18) 0.039(2) 0.0037(18)
C12 0.098(3) 0.042(2) 0.108(3) -0.007(2) 0.042(3) 0.0141(19)
C13 0.075(2) 0.061(2) 0.080(3) -0.008(2) 0.036(2) 0.0136(19)
C14 0.0535(18) 0.049(2) 0.0544(19) -0.0022(15) 0.0150(16) 0.0031(15)
C15 0.056(2) 0.046(2) 0.068(2) 0.0024(17) 0.0114(18) 0.0046(17)
C16 0.080(3) 0.122(4) 0.149(4) 0.041(3) 0.031(3) -0.030(3)
C17 0.0492(18) 0.059(2) 0.0471(19) 0.0086(16) 0.0136(15) 0.0027(15)
C18 0.0506(18) 0.060(2) 0.063(2) 0.0103(17) 0.0192(17) -0.0045(15)
C19 0.056(2) 0.0520(19) 0.063(2) -0.0011(16) 0.0134(17) -0.0083(16)
C20 0.0439(19) 0.081(3) 0.055(2) 0.0024(19) 0.0146(16) 0.0068(18)
C21 0.059(2) 0.110(3) 0.078(3) 0.019(2) 0.022(2) -0.014(2)

loop_
_atom_type_symbol
_atom_type_description
_atom_type_scat_dispersion_real
_atom_type_scat_dispersion_imag
_atom_type_scat_source
C C 0.0033 0.0016 'International Tables Vol C Tables 4.2.6.8 and 6.1.1.4'
H H 0.0000 0.0000 'International Tables Vol C Tables 4.2.6.8 and 6.1.1.4'
N N 0.0061 0.0033 'International Tables Vol C Tables 4.2.6.8 and 6.1.1.4'
O O 0.0106 0.0060 'International Tables Vol C Tables 4.2.6.8 and 6.1.1.4'

loop_
_geom_angle_atom_site_label_1
_geom_angle_atom_site_label_2
_geom_angle_atom_site_label_3
_geom_angle
C20 N1 C14 127.1(3)
C10 O1 C19 117.0(2)
C1 O2 C17 115.7(2)
C15 O4 C16 115.5(3)
O2 C1 C2 119.1(3)
O2 C1 C6 119.8(3)
C2 C1 C6 120.8(3)
C3 C2 C1 119.5(3)
C4 C3 C2 121.0(3)
C3 C4 C5 121.0(3)
C4 C5 C6 118.4(3)
C4 C5 C15 121.4(3)
C6 C5 C15 120.2(3)
C1 C6 C5 119.3(3)
C1 C6 C7 117.3(3)
C5 C6 C7 123.5(3)
C8 C7 C6 171.6(3)
C7 C8 C9 178.8(3)
C14 C9 C10 120.3(3)
C14 C9 C8 120.3(3)
C10 C9 C8 119.4(3)
C11 C10 O1 118.6(3)
C11 C10 C9 120.3(3)
O1 C10 C9 120.8(3)
C12 C11 C10 118.7(3)
C11 C12 C13 122.5(3)
C12 C13 C14 118.7(3)
C9 C14 C13 119.4(3)
C9 C14 N1 116.8(3)
C13 C14 N1 123.9(3)
O3 C15 O4 119.4(3)
O3 C15 C5 126.8(3)
O4 C15 C5 113.7(3)
O2 C17 C18 107.6(2)
C17 C18 C19 113.2(2)
O1 C19 C18 107.4(3)
O5 C20 N1 125.0(3)
O5 C20 C21 121.3(3)
N1 C20 C21 113.5(3)

loop_
_geom_bond_atom_site_label_1
_geom_bond_atom_site_label_2
_geom_bond_distance
N1 C20 1.358(4)
N1 C14 1.410(4)
O1 C10 1.380(3)
O1 C19 1.439(4)
O2 C1 1.378(3)
O2 C17 1.444(3)
O3 C15 1.220(4)
O4 C15 1.359(4)
O4 C16 1.439(4)
O5 C20 1.198(4)
C1 C2 1.385(4)
C1 C6 1.391(4)
C2 C3 1.369(4)
C3 C4 1.366(4)
C4 C5 1.399(4)
C5 C6 1.408(4)
C5 C15 1.454(4)
C6 C7 1.433(4)
C7 C8 1.187(4)
C8 C9 1.439(4)
C9 C14 1.391(4)
C9 C10 1.394(4)
C10 C11 1.376(4)
C11 C12 1.373(5)
C12 C13 1.383(5)
C13 C14 1.393(4)
C17 C18 1.503(4)
C18 C19 1.508(4)
C20 C21 1.501(5)
